data_4024902
loop_
_publ_author_name
'David Cantillo'
'Mart\'in \'Avalos'
'Reyes Babiano'
'Pedro Cintas'
'Jos\'e L. Jim\'enez'
'Mark E. Light'
'Juan C. Palacios'

_publ_section_title
;
Dissecting Competitive Mechanisms: Thionation vs. Cycloaddition in the
Reaction of Thioisom\"unchnones with Isothiocyanates under Microwave
Irradiation
;
_journal_name_full 'Journal of Organic Chemistry'
_journal_page_first 7644
_journal_page_last 7650
_journal_paper_doi 10.1021/jo900960a
_journal_volume 74
_journal_year 2009
_chemical_formula_sum 'C24 H22 N2 O S2'
_chemical_formula_weight 418.56
_chemical_name_systematic
;
 ?
;
_space_group_IT_number 56
_symmetry_cell_setting orthorhombic
_symmetry_space_group_name_Hall '-P 2ab 2ac'
_symmetry_space_group_name_H-M 'P c c n'
_atom_sites_solution_hydrogens geom
_atom_sites_solution_primary direct
_atom_sites_solution_secondary difmap
_audit_creation_method SHELXL-97
_cell_angle_alpha 90.00
_cell_angle_beta 90.00
_cell_angle_gamma 90.00
_cell_formula_units_Z 8
_cell_length_a 18.8790(11)
_cell_length_b 24.9139(15)
_cell_length_c 9.4495(5)
_cell_measurement_reflns_used 60487
_cell_measurement_temperature 120(2)
_cell_measurement_theta_max 27.48
_cell_measurement_theta_min 2.91
_cell_volume 4444.6(4)
_computing_cell_refinement 'DENZO (Otwinowski & Minor, 1997) & COLLECT (Hooft, R.W.W., 1998)'
_computing_data_collection 'COLLECT (Hooft, R.W.W., 1998)'
_computing_data_reduction 'DENZO (Otwinowski & Minor, 1997) & COLLECT (Hooft, R.W.W., 1998)'
_computing_molecular_graphics 'CAMERON (Watkin, et al., 1993)'
_computing_publication_material 'WINGX (Farrugia, 1998)'
_computing_structure_refinement 'SHELXL-97 (Sheldrick, 1997)'
_computing_structure_solution 'SHELXS-97 (Sheldrick, 1997)'
_diffrn_ambient_temperature 120(2)
_diffrn_detector_area_resol_mean 9.091
_diffrn_measured_fraction_theta_full 0.995
_diffrn_measured_fraction_theta_max 0.995
_diffrn_measurement_device_type 'Bruker-Nonius CCD camera on \k-goniostat'
_diffrn_measurement_method '\f & \w scans to fill the asymmetric unit'
_diffrn_radiation_monochromator '10cm confocal mirrors'
_diffrn_radiation_source 'Bruker Nonius FR591 Rotating Anode'
_diffrn_radiation_type MoK\a
_diffrn_radiation_wavelength 0.71073
_diffrn_reflns_av_R_equivalents 0.0708
_diffrn_reflns_av_sigmaI/netI 0.0705
_diffrn_reflns_limit_h_max 22
_diffrn_reflns_limit_h_min -22
_diffrn_reflns_limit_k_max 29
_diffrn_reflns_limit_k_min -29
_diffrn_reflns_limit_l_max 11
_diffrn_reflns_limit_l_min -11
_diffrn_reflns_number 17250
_diffrn_reflns_theta_full 25.03
_diffrn_reflns_theta_max 25.03
_diffrn_reflns_theta_min 2.91
_diffrn_standards_number 0
_exptl_absorpt_coefficient_mu 0.257
_exptl_absorpt_correction_T_max 0.9923
_exptl_absorpt_correction_T_min 0.9333
_exptl_absorpt_correction_type multi-scan
_exptl_absorpt_process_details
;
SADABS V2.10 (Sheldrick, G.M., 2003)
;
_exptl_crystal_colour Yellow
_exptl_crystal_density_diffrn 1.251
_exptl_crystal_density_method 'not measured'
_exptl_crystal_description Fragment
_exptl_crystal_F_000 1760
_exptl_crystal_size_max 0.23
_exptl_crystal_size_mid 0.12
_exptl_crystal_size_min 0.03
_refine_diff_density_max 0.679
_refine_diff_density_min -0.445
_refine_diff_density_rms 0.089
_refine_ls_extinction_method none
_refine_ls_goodness_of_fit_ref 1.165
_refine_ls_hydrogen_treatment constr
_refine_ls_matrix_type full
_refine_ls_number_parameters 264
_refine_ls_number_reflns 3910
_refine_ls_number_restraints 0
_refine_ls_restrained_S_all 1.165
_refine_ls_R_factor_all 0.1467
_refine_ls_R_factor_gt 0.1041
_refine_ls_shift/su_max 0.008
_refine_ls_shift/su_mean 0.001
_refine_ls_structure_factor_coef Fsqd
_refine_ls_weighting_details 'calc w=1/[\s^2^(Fo^2^)+(0.0498P)^2^+23.6972P] where P=(Fo^2^+2Fc^2^)/3'
_refine_ls_weighting_scheme calc
_refine_ls_wR_factor_gt 0.2098
_refine_ls_wR_factor_ref 0.2317
_reflns_number_gt 2782
_reflns_number_total 3910
_reflns_threshold_expression >2sigma(I)
_cod_data_source_file jo900960a_si_002.cif
_cod_data_source_block 2007acc1439
_cod_depositor_comments
;
The following automatic conversions were performed:
'_symmetry_cell_setting' value 'Orthorhombic' changed to 'orthorhombic'
according to '/home/saulius/struct/CIF-dictionaries/cif_core.dic'
dictionary named 'cif_core.dic' version 2.4.1 from 2010-06-29.

Automatic conversion script
Id: cif_fix_enum 1527 2010-12-29 10:47:43Z saulius 
;
_cod_original_sg_symbol_H-M Pccn
_cod_database_code 4024902

loop_
_symmetry_equiv_pos_as_xyz
'x, y, z'
'-x+1/2, -y+1/2, z'
'-x, y+1/2, -z+1/2'
'x+1/2, -y, -z+1/2'
'-x, -y, -z'
'x-1/2, y-1/2, -z'
'x, -y-1/2, z-1/2'
'-x-1/2, y, z-1/2'

loop_
_atom_site_label
_atom_site_type_symbol
_atom_site_fract_x
_atom_site_fract_y
_atom_site_fract_z
_atom_site_U_iso_or_equiv
_atom_site_adp_type
_atom_site_occupancy
_atom_site_symmetry_multiplicity
_atom_site_calc_flag
_atom_site_refinement_flags
_atom_site_disorder_assembly
_atom_site_disorder_group
C1 C 0.7977(3) 0.1628(3) 0.5827(8) 0.052(2) Uani 1 1 d . . .
H1A H 0.7879 0.1338 0.5155 0.078 Uiso 1 1 calc R . .
H1B H 0.8412 0.1548 0.6350 0.078 Uiso 1 1 calc R . .
H1C H 0.8035 0.1967 0.5312 0.078 Uiso 1 1 calc R . .
C2 C 0.6751(3) 0.1804(3) 0.6224(7) 0.0366(15) Uani 1 1 d . . .
C3 C 0.6221(3) 0.1895(3) 0.7215(6) 0.0360(15) Uani 1 1 d . . .
H3 H 0.6326 0.1872 0.8197 0.043 Uiso 1 1 calc R . .
C4 C 0.5542(3) 0.2018(3) 0.6777(6) 0.0338(14) Uani 1 1 d . . .
H4 H 0.5178 0.2082 0.7450 0.041 Uiso 1 1 calc R . .
C5 C 0.5400(3) 0.2046(2) 0.5330(6) 0.0285(13) Uani 1 1 d . . .
C6 C 0.5925(3) 0.1955(2) 0.4348(6) 0.0345(15) Uani 1 1 d . . .
H6 H 0.5820 0.1975 0.3366 0.041 Uiso 1 1 calc R . .
C7 C 0.6616(3) 0.1832(3) 0.4795(6) 0.0369(15) Uani 1 1 d . . .
H7 H 0.6983 0.1770 0.4125 0.044 Uiso 1 1 calc R . .
C8 C 0.4272(3) 0.1846(3) 0.4170(6) 0.0326(14) Uani 1 1 d . . .
C9 C 0.4653(4) 0.1005(3) 0.5284(6) 0.0413(16) Uani 1 1 d . . .
H9A H 0.5152 0.0940 0.5051 0.062 Uiso 1 1 calc R . .
H9B H 0.4408 0.0661 0.5397 0.062 Uiso 1 1 calc R . .
H9C H 0.4623 0.1209 0.6169 0.062 Uiso 1 1 calc R . .
C10 C 0.3812(3) 0.1031(2) 0.3216(7) 0.0373(15) Uani 1 1 d . . .
H10A H 0.3746 0.1246 0.2345 0.045 Uiso 1 1 calc R . .
H10B H 0.3349 0.1012 0.3705 0.045 Uiso 1 1 calc R . .
C11 C 0.4024(4) 0.0482(3) 0.2808(8) 0.0466(17) Uani 1 1 d . . .
C12 C 0.4657(4) 0.0395(3) 0.2103(9) 0.067(2) Uani 1 1 d . . .
H12 H 0.4969 0.0686 0.1924 0.081 Uiso 1 1 calc R . .
C13 C 0.4835(6) -0.0125(4) 0.1654(10) 0.080(3) Uani 1 1 d . . .
H13 H 0.5274 -0.0181 0.1182 0.096 Uiso 1 1 calc R . .
C14 C 0.4389(5) -0.0558(4) 0.1881(10) 0.075(3) Uani 1 1 d . . .
H14 H 0.4509 -0.0907 0.1554 0.090 Uiso 1 1 calc R . .
C15 C 0.3761(6) -0.0463(3) 0.2602(11) 0.078(3) Uani 1 1 d . . .
H15 H 0.3450 -0.0755 0.2786 0.094 Uiso 1 1 calc R . .
C16 C 0.3579(4) 0.0043(3) 0.3057(9) 0.063(2) Uani 1 1 d . . .
H16 H 0.3145 0.0096 0.3547 0.075 Uiso 1 1 calc R . .
C17 C 0.4499(3) 0.2753(2) 0.4749(6) 0.0297(13) Uani 1 1 d . . .
C18 C 0.3919(3) 0.2806(3) 0.3906(6) 0.0321(14) Uani 1 1 d . . .
C19 C 0.3576(3) 0.3282(2) 0.3295(6) 0.0340(14) Uani 1 1 d . . .
C20 C 0.3150(3) 0.3234(3) 0.2077(7) 0.0390(15) Uani 1 1 d . . .
H20 H 0.3079 0.2890 0.1673 0.047 Uiso 1 1 calc R . .
C21 C 0.2833(3) 0.3673(3) 0.1457(8) 0.0464(18) Uani 1 1 d . . .
H21 H 0.2549 0.3631 0.0634 0.056 Uiso 1 1 calc R . .
C22 C 0.2931(4) 0.4171(3) 0.2037(8) 0.053(2) Uani 1 1 d . . .
H22 H 0.2718 0.4476 0.1606 0.063 Uiso 1 1 calc R . .
C23 C 0.3337(4) 0.4236(3) 0.3247(8) 0.0497(18) Uani 1 1 d . . .
H23 H 0.3391 0.4582 0.3659 0.060 Uiso 1 1 calc R . .
C24 C 0.3663(3) 0.3795(3) 0.3853(7) 0.0388(15) Uani 1 1 d . . .
H24 H 0.3952 0.3843 0.4667 0.047 Uiso 1 1 calc R . .
N1 N 0.4698(2) 0.2190(2) 0.4857(5) 0.0294(11) Uani 1 1 d . . .
N2 N 0.4319(3) 0.1311(2) 0.4141(5) 0.0344(12) Uani 1 1 d . . .
O1 O 0.7402(2) 0.1676(2) 0.6796(5) 0.0498(13) Uani 1 1 d . . .
S1 S 0.35928(8) 0.21778(6) 0.33292(16) 0.0341(4) Uani 1 1 d . . .
S2 S 0.50079(9) 0.32206(6) 0.55567(16) 0.0350(4) Uani 1 1 d . . .

loop_
_atom_site_aniso_label
_atom_site_aniso_U_11
_atom_site_aniso_U_22
_atom_site_aniso_U_33
_atom_site_aniso_U_23
_atom_site_aniso_U_13
_atom_site_aniso_U_12
C1 0.033(4) 0.073(6) 0.050(4) 0.001(4) 0.005(3) 0.007(4)
C2 0.032(3) 0.038(4) 0.040(4) -0.001(3) 0.000(3) 0.000(3)
C3 0.038(4) 0.045(4) 0.025(3) 0.000(3) 0.001(3) -0.009(3)
C4 0.033(3) 0.044(4) 0.024(3) -0.005(3) 0.002(3) -0.002(3)
C5 0.026(3) 0.023(3) 0.036(3) 0.003(3) 0.001(3) 0.000(2)
C6 0.042(4) 0.031(3) 0.030(3) 0.002(3) 0.002(3) 0.004(3)
C7 0.033(3) 0.044(4) 0.034(3) -0.004(3) 0.010(3) 0.006(3)
C8 0.029(3) 0.040(4) 0.029(3) -0.002(3) 0.007(3) 0.001(3)
C9 0.051(4) 0.038(4) 0.035(3) 0.002(3) 0.000(3) 0.002(3)
C10 0.042(4) 0.033(4) 0.037(3) -0.001(3) -0.005(3) -0.003(3)
C11 0.050(4) 0.043(4) 0.046(4) 0.001(3) -0.009(4) 0.003(3)
C12 0.067(5) 0.052(5) 0.083(6) 0.002(5) 0.013(5) 0.013(4)
C13 0.100(8) 0.068(7) 0.071(6) 0.002(5) 0.021(5) 0.030(6)
C14 0.093(7) 0.053(6) 0.079(6) -0.007(5) -0.015(6) 0.013(5)
C15 0.095(7) 0.031(4) 0.108(8) -0.001(5) -0.013(6) 0.002(5)
C16 0.065(5) 0.038(4) 0.085(6) 0.004(4) -0.001(5) 0.008(4)
C17 0.029(3) 0.037(3) 0.023(3) -0.001(3) 0.003(3) -0.002(3)
C18 0.031(3) 0.035(4) 0.030(3) -0.006(3) 0.005(3) -0.003(3)
C19 0.027(3) 0.039(4) 0.036(3) 0.005(3) 0.009(3) 0.005(3)
C20 0.033(3) 0.044(4) 0.040(4) 0.002(3) 0.006(3) 0.001(3)
C21 0.031(3) 0.055(5) 0.053(4) 0.010(4) 0.002(3) -0.001(3)
C22 0.041(4) 0.062(5) 0.056(5) 0.025(4) 0.003(4) 0.012(4)
C23 0.049(4) 0.038(4) 0.062(5) 0.013(4) 0.009(4) 0.002(3)
C24 0.038(4) 0.040(4) 0.038(3) 0.000(3) 0.006(3) 0.003(3)
N1 0.029(2) 0.032(3) 0.028(3) -0.002(2) 0.000(2) -0.003(2)
N2 0.040(3) 0.029(3) 0.034(3) 0.003(2) -0.002(2) 0.000(2)
O1 0.032(2) 0.074(4) 0.043(3) -0.005(3) -0.006(2) 0.003(2)
S1 0.0318(8) 0.0363(9) 0.0342(8) -0.0013(7) -0.0029(7) -0.0019(7)
S2 0.0352(8) 0.0357(9) 0.0342(8) -0.0039(7) -0.0012(7) -0.0041(7)

loop_
_atom_type_symbol
_atom_type_description
_atom_type_scat_dispersion_real
_atom_type_scat_dispersion_imag
_atom_type_scat_source
C C 0.0033 0.0016 'International Tables Vol C Tables 4.2.6.8 and 6.1.1.4'
H H 0.0000 0.0000 'International Tables Vol C Tables 4.2.6.8 and 6.1.1.4'
N N 0.0061 0.0033 'International Tables Vol C Tables 4.2.6.8 and 6.1.1.4'
O O 0.0106 0.0060 'International Tables Vol C Tables 4.2.6.8 and 6.1.1.4'
S S 0.1246 0.1234 'International Tables Vol C Tables 4.2.6.8 and 6.1.1.4'

loop_
_geom_angle_atom_site_label_1
_geom_angle_atom_site_label_2
_geom_angle_atom_site_label_3
_geom_angle
_geom_angle_site_symmetry_1
_geom_angle_site_symmetry_3
_geom_angle_publ_flag
C7 C2 O1 124.1(6) . . ?
C7 C2 C3 121.4(6) . . ?
O1 C2 C3 114.5(5) . . ?
C4 C3 C2 120.2(6) . . ?
C3 C4 C5 118.9(6) . . ?
C6 C5 C4 120.9(6) . . ?
C6 C5 N1 119.6(5) . . ?
C4 C5 N1 119.5(5) . . ?
C5 C6 C7 120.1(6) . . ?
C2 C7 C6 118.5(6) . . ?
N2 C8 N1 127.4(6) . . ?
N2 C8 S1 121.3(5) . . ?
N1 C8 S1 111.3(5) . . ?
N2 C10 C11 114.8(5) . . ?
C12 C11 C16 118.6(7) . . ?
C12 C11 C10 120.3(7) . . ?
C16 C11 C10 121.1(7) . . ?
C11 C12 C13 119.7(8) . . ?
C14 C13 C12 121.7(9) . . ?
C13 C14 C15 117.7(9) . . ?
C16 C15 C14 121.4(9) . . ?
C15 C16 C11 120.9(8) . . ?
C18 C17 N1 110.1(5) . . ?
C18 C17 S2 130.8(5) . . ?
N1 C17 S2 119.0(4) . . ?
C17 C18 C19 131.5(6) . . ?
C17 C18 S1 112.0(5) . . ?
C19 C18 S1 116.2(4) . . ?
C24 C19 C20 117.0(6) . . ?
C24 C19 C18 122.7(6) . . ?
C20 C19 C18 120.2(6) . . ?
C21 C20 C19 121.9(7) . . ?
C22 C21 C20 119.3(7) . . ?
C21 C22 C23 120.7(7) . . ?
C24 C23 C22 119.6(7) . . ?
C23 C24 C19 121.3(6) . . ?
C8 N1 C5 122.7(5) . . ?
C8 N1 C17 115.2(5) . . ?
C5 N1 C17 119.9(5) . . ?
C8 N2 C9 122.2(5) . . ?
C8 N2 C10 116.3(5) . . ?
C9 N2 C10 118.0(5) . . ?
C2 O1 C1 116.5(5) . . ?
C8 S1 C18 91.4(3) . . ?

loop_
_geom_bond_atom_site_label_1
_geom_bond_atom_site_label_2
_geom_bond_distance
_geom_bond_site_symmetry_2
_geom_bond_publ_flag
C1 O1 1.425(8) . ?
C2 C7 1.376(8) . ?
C2 O1 1.379(7) . ?
C2 C3 1.390(8) . ?
C3 C4 1.381(8) . ?
C4 C5 1.396(8) . ?
C5 C6 1.376(8) . ?
C5 N1 1.444(7) . ?
C6 C7 1.406(8) . ?
C8 N2 1.335(8) . ?
C8 N1 1.344(7) . ?
C8 S1 1.720(6) . ?
C9 N2 1.466(8) . ?
C10 N2 1.473(8) . ?
C10 C11 1.476(9) . ?
C11 C12 1.384(10) . ?
C11 C16 1.398(10) . ?
C12 C13 1.405(11) . ?
C13 C14 1.384(13) . ?
C14 C15 1.389(12) . ?
C15 C16 1.377(11) . ?
C17 C18 1.361(8) . ?
C17 N1 1.454(7) . ?
C17 S2 1.693(6) . ?
C18 C19 1.470(8) . ?
C18 S1 1.768(6) . ?
C19 C24 1.391(9) . ?
C19 C20 1.409(9) . ?
C20 C21 1.377(9) . ?
C21 C22 1.369(10) . ?
C22 C23 1.386(10) . ?
C23 C24 1.384(9) . ?

loop_
_cod_related_entry_id
_cod_related_entry_database
_cod_related_entry_code
1 ChemSpider 30659049
